data_7005331
loop_
_publ_author_name
'Adams, Christopher J.'
'Baber, R. Angharad'
'Connelly, Neil G.'
'Harding, Phimphaka'
'Hayward, Owen D.'
'Kandiah, Mathivathani'
'Orpen, A. Guy'

_publ_section_title
;
 Iodination of triazenide-bridged rhodium and iridium complexes:
 oxidative addition vs. one-electron oxidation.
;
_journal_issue 13
_journal_name_full 'Dalton transactions (Cambridge, England : 2003)'
_journal_page_first 1325
_journal_page_last 1333
_journal_paper_doi 10.1039/b700736a
_journal_year 2007
_chemical_formula_moiety 'C32 H28 I2 Ir N6 O4 Rh'
_chemical_formula_sum 'C32 H28 I2 Ir N6 O4 Rh'
_chemical_formula_weight 1109.51
_chemical_name_systematic
;
?
;
_space_group_IT_number 15
_symmetry_cell_setting monoclinic
_symmetry_space_group_name_Hall '-C 2yc'
_symmetry_space_group_name_H-M 'C 1 2/c 1'
_atom_sites_solution_hydrogens geom
_atom_sites_solution_primary direct
_atom_sites_solution_secondary difmap
_audit_creation_method SHELXL-97
_cell_angle_alpha 90.00
_cell_angle_beta 110.566(15)
_cell_angle_gamma 90.00
_cell_formula_units_Z 4
_cell_length_a 20.513(5)
_cell_length_b 8.4782(15)
_cell_length_c 21.624(3)
_cell_measurement_temperature 173(2)
_cell_volume 3521.0(12)
_computing_cell_refinement 'Bruker SMART'
_computing_data_collection 'Bruker SMART'
_computing_data_reduction 'Bruker SHELXTL'
_computing_molecular_graphics 'Bruker SHELXTL'
_computing_publication_material 'Bruker SHELXTL'
_computing_structure_refinement 'SHELXL-97 (Sheldrick, 1997)'
_computing_structure_solution 'SHELXS-97 (Sheldrick, 1990)'
_diffrn_ambient_temperature 173(2)
_diffrn_measured_fraction_theta_full 0.992
_diffrn_measured_fraction_theta_max 0.992
_diffrn_measurement_device_type 'CCD area detector'
_diffrn_measurement_method 'phi and omega scans'
_diffrn_radiation_monochromator graphite
_diffrn_radiation_source 'fine-focus sealed tube'
_diffrn_radiation_type MoK\a
_diffrn_radiation_wavelength 0.71073
_diffrn_reflns_av_R_equivalents 0.0360
_diffrn_reflns_av_sigmaI/netI 0.0356
_diffrn_reflns_limit_h_max 20
_diffrn_reflns_limit_h_min -26
_diffrn_reflns_limit_k_max 11
_diffrn_reflns_limit_k_min -9
_diffrn_reflns_limit_l_max 27
_diffrn_reflns_limit_l_min -27
_diffrn_reflns_number 10979
_diffrn_reflns_theta_full 27.58
_diffrn_reflns_theta_max 27.58
_diffrn_reflns_theta_min 2.01
_exptl_absorpt_coefficient_mu 6.042
_exptl_absorpt_correction_T_max 1
_exptl_absorpt_correction_T_min 0.577
_exptl_absorpt_correction_type multi-scan
_exptl_absorpt_process_details SADABS
_exptl_crystal_colour 'Dark red'
_exptl_crystal_density_diffrn 2.093
_exptl_crystal_density_method 'not measured'
_exptl_crystal_description needles
_exptl_crystal_F_000 2088
_refine_diff_density_max 1.409
_refine_diff_density_min -0.815
_refine_diff_density_rms 0.138
_refine_ls_extinction_coef 0.00023(3)
_refine_ls_extinction_expression Fc^*^=kFc[1+0.001xFc^2^\l^3^/sin(2\q)]^-1/4^
_refine_ls_extinction_method SHELXL
_refine_ls_goodness_of_fit_ref 0.982
_refine_ls_hydrogen_treatment constr
_refine_ls_matrix_type full
_refine_ls_number_parameters 211
_refine_ls_number_reflns 4051
_refine_ls_number_restraints 0
_refine_ls_restrained_S_all 0.982
_refine_ls_R_factor_all 0.0492
_refine_ls_R_factor_gt 0.0305
_refine_ls_shift/su_max 0.001
_refine_ls_shift/su_mean 0.000
_refine_ls_structure_factor_coef Fsqd
_refine_ls_weighting_details 'calc w=1/[\s^2^(Fo^2^)+(0.0430P)^2^+0.0000P] where P=(Fo^2^+2Fc^2^)/3'
_refine_ls_weighting_scheme calc
_refine_ls_wR_factor_gt 0.0721
_refine_ls_wR_factor_ref 0.0788
_reflns_number_gt 2958
_reflns_number_total 4051
_reflns_threshold_expression >2sigma(I)
_cod_data_source_file b700736a.txt
_cod_data_source_block 4
_cod_depositor_comments
;
The following automatic conversions were performed:
'_symmetry_cell_setting' value 'Monoclinic' changed to 'monoclinic'
according to '/home/saulius/struct/CIF-dictionaries/cif_core.dic'
dictionary named 'cif_core.dic' version 2.4.1 from 2010-06-29.

Automatic conversion script
Id: cif_fix_enum 1527 2010-12-29 10:47:43Z saulius 
;
_cod_original_sg_symbol_H-M C2/c
_cod_database_code 7005331

loop_
_symmetry_equiv_pos_as_xyz
'x, y, z'
'-x, y, -z+1/2'
'x+1/2, y+1/2, z'
'-x+1/2, y+1/2, -z+1/2'
'-x, -y, -z'
'x, -y, z-1/2'
'-x+1/2, -y+1/2, -z'
'x+1/2, -y+1/2, z-1/2'

loop_
_atom_site_label
_atom_site_type_symbol
_atom_site_fract_x
_atom_site_fract_y
_atom_site_fract_z
_atom_site_U_iso_or_equiv
_atom_site_adp_type
_atom_site_occupancy
_atom_site_symmetry_multiplicity
_atom_site_calc_flag
_atom_site_refinement_flags
_atom_site_disorder_assembly
_atom_site_disorder_group
Rh1 Rh -0.010965(11) 0.31576(2) 0.306442(9) 0.02080(8) Uani 0.50 1 d P . .
Ir1 Ir -0.010965(11) 0.31576(2) 0.306442(9) 0.02080(8) Uani 0.50 1 d P . .
I1 I -0.033456(17) 0.32569(4) 0.424584(14) 0.03697(11) Uani 1 1 d . . .
C1 C -0.0972(3) 0.2072(5) 0.2740(2) 0.0313(10) Uani 1 1 d . . .
O1 O -0.14781(18) 0.1442(4) 0.25587(16) 0.0444(8) Uani 1 1 d . . .
C2 C 0.0382(2) 0.1235(5) 0.3369(2) 0.0321(10) Uani 1 1 d . . .
O2 O 0.06515(19) 0.0115(3) 0.35282(17) 0.0470(9) Uani 1 1 d . . .
N1 N 0.06765(17) 0.5235(3) 0.23461(15) 0.0219(7) Uani 1 1 d . . .
N2 N 0.09816(18) 0.5413(4) 0.29804(15) 0.0247(7) Uani 1 1 d . . .
N3 N 0.08059(17) 0.4500(4) 0.33741(15) 0.0232(7) Uani 1 1 d . . .
C11 C 0.0946(2) 0.6355(5) 0.19970(18) 0.0243(9) Uani 1 1 d . . .
C12 C 0.1647(2) 0.6754(5) 0.2220(2) 0.0330(10) Uani 1 1 d . . .
H12A H 0.1961 0.6259 0.2602 0.040 Uiso 1 1 calc R . .
C13 C 0.1888(3) 0.7869(5) 0.1887(2) 0.0369(11) Uani 1 1 d . . .
H13A H 0.2366 0.8154 0.2053 0.044 Uiso 1 1 calc R . .
C14 C 0.1447(2) 0.8586(5) 0.1314(2) 0.0319(10) Uani 1 1 d . . .
C15 C 0.0754(3) 0.8160(5) 0.1097(2) 0.0348(11) Uani 1 1 d . . .
H15A H 0.0440 0.8639 0.0710 0.042 Uiso 1 1 calc R . .
C16 C 0.0506(2) 0.7062(5) 0.1426(2) 0.0335(10) Uani 1 1 d . . .
H16A H 0.0027 0.6784 0.1260 0.040 Uiso 1 1 calc R . .
C17 C 0.1714(3) 0.9784(5) 0.0951(2) 0.0447(13) Uani 1 1 d . . .
H17A H 0.1499 0.9606 0.0474 0.067 Uiso 1 1 calc R . .
H17B H 0.2221 0.9682 0.1083 0.067 Uiso 1 1 calc R . .
H17C H 0.1598 1.0846 0.1059 0.067 Uiso 1 1 calc R . .
C18 C 0.1218(2) 0.4835(4) 0.40560(18) 0.0238(9) Uani 1 1 d . . .
C19 C 0.1347(2) 0.6377(5) 0.42839(19) 0.0258(9) Uani 1 1 d . . .
H19A H 0.1164 0.7230 0.3989 0.031 Uiso 1 1 calc R . .
C20 C 0.1738(2) 0.6676(5) 0.4934(2) 0.0291(10) Uani 1 1 d . . .
H20A H 0.1822 0.7737 0.5082 0.035 Uiso 1 1 calc R . .
C21 C 0.2012(2) 0.5458(5) 0.53795(19) 0.0299(9) Uani 1 1 d . . .
C22 C 0.1894(2) 0.3925(5) 0.5144(2) 0.0341(10) Uani 1 1 d . . .
H22A H 0.2087 0.3074 0.5437 0.041 Uiso 1 1 calc R . .
C23 C 0.1499(2) 0.3607(5) 0.4488(2) 0.0311(10) Uani 1 1 d . . .
H23A H 0.1423 0.2548 0.4336 0.037 Uiso 1 1 calc R . .
C24 C 0.2425(3) 0.5774(6) 0.61005(19) 0.0437(12) Uani 1 1 d . . .
H24A H 0.2736 0.4882 0.6286 0.066 Uiso 1 1 calc R . .
H24B H 0.2104 0.5909 0.6342 0.066 Uiso 1 1 calc R . .
H24C H 0.2701 0.6736 0.6140 0.066 Uiso 1 1 calc R . .

loop_
_atom_site_aniso_label
_atom_site_aniso_U_11
_atom_site_aniso_U_22
_atom_site_aniso_U_33
_atom_site_aniso_U_23
_atom_site_aniso_U_13
_atom_site_aniso_U_12
Rh1 0.02090(13) 0.02040(12) 0.02076(12) 0.00156(8) 0.00688(9) -0.00036(8)
Ir1 0.02090(13) 0.02040(12) 0.02076(12) 0.00156(8) 0.00688(9) -0.00036(8)
I1 0.0385(2) 0.0488(2) 0.02708(17) 0.00311(12) 0.01584(14) -0.00271(14)
C1 0.036(3) 0.030(2) 0.029(2) 0.0060(18) 0.012(2) 0.004(2)
O1 0.032(2) 0.0450(19) 0.048(2) 0.0044(16) 0.0043(16) -0.0093(16)
C2 0.032(3) 0.032(2) 0.030(2) 0.0023(19) 0.009(2) -0.008(2)
O2 0.051(2) 0.0220(17) 0.065(2) 0.0106(15) 0.0172(19) 0.0052(15)
N1 0.0225(19) 0.0219(16) 0.0203(16) 0.0003(13) 0.0062(14) -0.0003(13)
N2 0.024(2) 0.0269(17) 0.0229(16) -0.0007(14) 0.0081(15) 0.0001(14)
N3 0.0236(19) 0.0235(17) 0.0225(16) 0.0019(14) 0.0079(14) -0.0023(14)
C11 0.027(2) 0.0238(19) 0.024(2) 0.0001(16) 0.0119(18) -0.0007(17)
C12 0.027(3) 0.033(2) 0.036(2) 0.0095(19) 0.008(2) 0.0031(18)
C13 0.029(3) 0.033(2) 0.050(3) 0.008(2) 0.015(2) -0.0032(19)
C14 0.040(3) 0.023(2) 0.040(3) 0.0015(18) 0.024(2) 0.0005(19)
C15 0.043(3) 0.033(2) 0.027(2) 0.0057(18) 0.010(2) 0.000(2)
C16 0.030(3) 0.038(3) 0.028(2) 0.0067(18) 0.005(2) -0.007(2)
C17 0.060(4) 0.029(2) 0.058(3) 0.007(2) 0.037(3) 0.004(2)
C18 0.023(2) 0.027(2) 0.0209(19) 0.0010(15) 0.0074(17) 0.0007(16)
C19 0.025(2) 0.026(2) 0.024(2) 0.0012(16) 0.0066(18) 0.0048(17)
C20 0.027(3) 0.031(2) 0.026(2) -0.0074(17) 0.0057(18) -0.0005(18)
C21 0.022(2) 0.044(3) 0.023(2) 0.0013(19) 0.0075(17) -0.003(2)
C22 0.032(3) 0.037(2) 0.029(2) 0.0116(19) 0.0061(19) -0.001(2)
C23 0.034(3) 0.026(2) 0.029(2) 0.0023(17) 0.006(2) -0.0047(19)
C24 0.042(3) 0.063(3) 0.023(2) 0.001(2) 0.007(2) -0.004(2)

loop_
_atom_type_symbol
_atom_type_description
_atom_type_scat_dispersion_real
_atom_type_scat_dispersion_imag
_atom_type_scat_source
C C 0.0033 0.0016 'International Tables Vol C Tables 4.2.6.8 and 6.1.1.4'
H H 0.0000 0.0000 'International Tables Vol C Tables 4.2.6.8 and 6.1.1.4'
N N 0.0061 0.0033 'International Tables Vol C Tables 4.2.6.8 and 6.1.1.4'
O O 0.0106 0.0060 'International Tables Vol C Tables 4.2.6.8 and 6.1.1.4'
Rh Rh -1.1178 0.9187 'International Tables Vol C Tables 4.2.6.8 and 6.1.1.4'
I I -0.4742 1.8119 'International Tables Vol C Tables 4.2.6.8 and 6.1.1.4'
Ir Ir -1.4442 7.9887 'International Tables Vol C Tables 4.2.6.8 and 6.1.1.4'

loop_
_geom_angle_atom_site_label_1
_geom_angle_atom_site_label_2
_geom_angle_atom_site_label_3
_geom_angle
_geom_angle_site_symmetry_1
_geom_angle_site_symmetry_3
_geom_angle_publ_flag
C1 Rh1 C2 91.43(17) . . ?
C1 Rh1 N3 175.59(14) . . ?
C2 Rh1 N3 92.72(16) . . ?
C1 Rh1 N1 86.85(15) . 2 ?
C2 Rh1 N1 175.83(15) . 2 ?
N3 Rh1 N1 88.91(12) . 2 ?
C1 Rh1 Ir1 95.64(13) . 2 ?
C2 Rh1 Ir1 94.48(13) . 2 ?
N3 Rh1 Ir1 82.55(9) . 2 ?
N1 Rh1 Ir1 81.92(8) 2 2 ?
C1 Rh1 Rh1 95.64(13) . 2 ?
C2 Rh1 Rh1 94.48(13) . 2 ?
N3 Rh1 Rh1 82.55(9) . 2 ?
N1 Rh1 Rh1 81.92(8) 2 2 ?
Ir1 Rh1 Rh1 0.000(8) 2 2 ?
C1 Rh1 I1 85.36(13) . . ?
C2 Rh1 I1 86.93(13) . . ?
N3 Rh1 I1 96.34(9) . . ?
N1 Rh1 I1 96.71(8) 2 . ?
Ir1 Rh1 I1 178.238(7) 2 . ?
Rh1 Rh1 I1 178.238(7) 2 . ?
O1 C1 Rh1 179.0(4) . . ?
O2 C2 Rh1 178.0(4) . . ?
N2 N1 C11 110.2(3) . . ?
N2 N1 Ir1 121.8(2) . 2 ?
C11 N1 Ir1 125.6(2) . 2 ?
N2 N1 Rh1 121.8(2) . 2 ?
C11 N1 Rh1 125.6(2) . 2 ?
Ir1 N1 Rh1 0.000(18) 2 2 ?
N3 N2 N1 118.9(3) . . ?
N2 N3 C18 110.8(3) . . ?
N2 N3 Rh1 122.8(2) . . ?
C18 N3 Rh1 124.7(2) . . ?
C16 C11 C12 118.4(4) . . ?
C16 C11 N1 120.2(4) . . ?
C12 C11 N1 121.4(4) . . ?
C13 C12 C11 120.2(4) . . ?
C12 C13 C14 121.5(5) . . ?
C15 C14 C13 117.3(4) . . ?
C15 C14 C17 121.5(4) . . ?
C13 C14 C17 121.2(4) . . ?
C16 C15 C14 121.7(4) . . ?
C15 C16 C11 120.8(4) . . ?
C23 C18 C19 119.1(4) . . ?
C23 C18 N3 119.8(3) . . ?
C19 C18 N3 121.1(3) . . ?
C20 C19 C18 120.4(4) . . ?
C19 C20 C21 121.3(4) . . ?
C22 C21 C20 117.8(4) . . ?
C22 C21 C24 120.5(4) . . ?
C20 C21 C24 121.7(4) . . ?
C21 C22 C23 121.4(4) . . ?
C18 C23 C22 119.9(4) . . ?

loop_
_geom_bond_atom_site_label_1
_geom_bond_atom_site_label_2
_geom_bond_distance
_geom_bond_site_symmetry_2
_geom_bond_publ_flag
Rh1 C1 1.897(5) . ?
Rh1 C2 1.908(5) . ?
Rh1 N3 2.094(3) . ?
Rh1 N1 2.125(3) 2 ?
Rh1 Ir1 2.6329(5) 2 ?
Rh1 Rh1 2.6329(5) 2 ?
Rh1 I1 2.7522(5) . ?
C1 O1 1.109(5) . ?
C2 O2 1.092(5) . ?
N1 N2 1.301(4) . ?
N1 C11 1.439(5) . ?
N1 Ir1 2.125(3) 2 ?
N1 Rh1 2.125(3) 2 ?
N2 N3 1.292(4) . ?
N3 C18 1.447(5) . ?
C11 C16 1.383(5) . ?
C11 C12 1.388(6) . ?
C12 C13 1.381(6) . ?
C13 C14 1.391(6) . ?
C14 C15 1.379(6) . ?
C14 C17 1.500(6) . ?
C15 C16 1.374(6) . ?
C18 C23 1.382(5) . ?
C18 C19 1.389(5) . ?
C19 C20 1.376(5) . ?
C20 C21 1.389(5) . ?
C21 C22 1.386(6) . ?
C21 C24 1.514(5) . ?
C22 C23 1.391(5) . ?
